data_7157113
loop_
_publ_author_name
'Xu, Kang'
'Yang, Ruiqi'
'Yang, Shuang'
'Jiang, Cheng'
'Ding, Zhenhua'

_publ_section_title
;
 Hypervalent iodane mediated reactions of N-acetyl enamines for the
 synthesis of oxazoles and imidazoles.
;
_journal_issue 40
_journal_name_full 'Organic &amp; biomolecular chemistry'
_journal_page_first 8977
_journal_page_last 8981
_journal_paper_doi 10.1039/c9ob01895f
_journal_volume 17
_journal_year 2019
_chemical_formula_moiety 'C10 H8 Br N O'
_chemical_formula_sum 'C10 H8 Br N O'
_chemical_formula_weight 238.08
_space_group_crystal_system triclinic
_space_group_IT_number 2
_space_group_name_Hall '-P 1'
_space_group_name_H-M_alt 'P -1'
_symmetry_space_group_name_Hall '-P 1'
_symmetry_space_group_name_H-M 'P -1'
_atom_sites_solution_hydrogens geom
_atom_sites_solution_primary dual
_audit_creation_date 2018-12-11
_audit_creation_method
;
Olex2 1.2
(compiled 2018.05.29 svn.r3508 for OlexSys, GUI svn.r5506)
;
_audit_update_record
;
2019-06-05 deposited with the CCDC.    2019-09-25 downloaded from the CCDC.
;
_cell_angle_alpha 81.991(5)
_cell_angle_beta 89.552(5)
_cell_angle_gamma 82.145(5)
_cell_formula_units_Z 4
_cell_length_a 5.6468(5)
_cell_length_b 12.0159(10)
_cell_length_c 14.1013(13)
_cell_measurement_reflns_used 4539
_cell_measurement_temperature 150
_cell_measurement_theta_max 26.32
_cell_measurement_theta_min 2.41
_cell_volume 938.51(14)
_computing_cell_refinement 'SAINT v8.37A (Bruker, 2015)'
_computing_data_reduction 'SAINT v8.37A (Bruker, 2015)'
_computing_molecular_graphics 'Olex2 (Dolomanov et al., 2009)'
_computing_publication_material 'Olex2 (Dolomanov et al., 2009)'
_computing_structure_refinement 'ShelXL (Sheldrick, 2015)'
_computing_structure_solution 'ShelXT (Sheldrick, 2015)'
_diffrn_ambient_temperature 149.99
_diffrn_measured_fraction_theta_full 0.987
_diffrn_measured_fraction_theta_max 0.987
_diffrn_measurement_device_type 'Bruker APEX-II CCD'
_diffrn_measurement_method '\f and \w scans'
_diffrn_radiation_type MoK\a
_diffrn_radiation_wavelength 0.71073
_diffrn_reflns_av_R_equivalents 0.0474
_diffrn_reflns_av_unetI/netI 0.0494
_diffrn_reflns_Laue_measured_fraction_full 0.987
_diffrn_reflns_Laue_measured_fraction_max 0.987
_diffrn_reflns_limit_h_max 6
_diffrn_reflns_limit_h_min -6
_diffrn_reflns_limit_k_max 14
_diffrn_reflns_limit_k_min -14
_diffrn_reflns_limit_l_max 17
_diffrn_reflns_limit_l_min -17
_diffrn_reflns_number 12592
_diffrn_reflns_point_group_measured_fraction_full 0.987
_diffrn_reflns_point_group_measured_fraction_max 0.987
_diffrn_reflns_theta_full 25.242
_diffrn_reflns_theta_max 26.021
_diffrn_reflns_theta_min 2.412
_diffrn_standards_number 0
_exptl_absorpt_coefficient_mu 4.335
_exptl_absorpt_correction_T_max 0.7454
_exptl_absorpt_correction_T_min 0.4344
_exptl_absorpt_correction_type multi-scan
_exptl_absorpt_process_details
'SADABS-2016/2 (Bruker,2016/2) was used for absorption correction. wR2(int) was 0.0951 before and 0.0518 after correction. The Ratio of minimum to maximum transmission is 0.5828. The \l/2 correction factor is Not present.'
_exptl_crystal_colour colourless
_exptl_crystal_colour_primary colourless
_exptl_crystal_density_diffrn 1.685
_exptl_crystal_description block
_exptl_crystal_F_000 472
_exptl_crystal_size_max 0.19
_exptl_crystal_size_mid 0.12
_exptl_crystal_size_min 0.08
_refine_diff_density_max 0.870
_refine_diff_density_min -0.780
_refine_diff_density_rms 0.136
_refine_ls_extinction_method none
_refine_ls_goodness_of_fit_ref 1.182
_refine_ls_hydrogen_treatment constr
_refine_ls_matrix_type full
_refine_ls_number_parameters 237
_refine_ls_number_reflns 3641
_refine_ls_number_restraints 0
_refine_ls_restrained_S_all 1.182
_refine_ls_R_factor_all 0.0820
_refine_ls_R_factor_gt 0.0631
_refine_ls_shift/su_max 0.000
_refine_ls_shift/su_mean 0.000
_refine_ls_structure_factor_coef Fsqd
_refine_ls_weighting_details 'w=1/[\s^2^(Fo^2^)+(0.0064P)^2^+10.4222P] where P=(Fo^2^+2Fc^2^)/3'
_refine_ls_weighting_scheme calc
_refine_ls_wR_factor_gt 0.1577
_refine_ls_wR_factor_ref 0.1658
_reflns_Friedel_coverage 0.000
_reflns_number_gt 2849
_reflns_number_total 3641
_reflns_threshold_expression 'I > 2\s(I)'
_cod_data_source_file c9ob01895f2.cif
_cod_data_source_block mo_1211_3_0m
_cod_depositor_comments 'Adding full bibliography for 7157113--7157114.cif.'
_cod_database_code 7157113
_shelx_shelxl_version_number 2014/7
_shelx_space_group_comment
;
The symmetry employed for this shelxl refinement is uniquely defined
by the following loop, which should always be used as a source of
symmetry information in preference to the above space-group names.
They are only intended as comments.
;
_shelx_estimated_absorpt_t_max 0.723
_shelx_estimated_absorpt_t_min 0.493
_olex2_refinement_description
;
1. Fixed Uiso
 At 1.2 times of:
  All C(H) groups
 At 1.5 times of:
  All C(H,H,H) groups
2.a Aromatic/amide H refined with riding coordinates:
 C3(H3), C5(H5), C2(H2), C17(H17), C6(H6), C19(H19), C8(H8), C16(H16),
 C20(H20), C13(H13)
2.b Idealised Me refined as rotating group:
 C10(H10A,H10B,H10C), C11(H11A,H11B,H11C)
;
_olex2_submission_special_instructions 'No special instructions were received'

loop_
_space_group_symop_operation_xyz
'x, y, z'
'-x, -y, -z'

loop_
_atom_site_label
_atom_site_type_symbol
_atom_site_fract_x
_atom_site_fract_y
_atom_site_fract_z
_atom_site_U_iso_or_equiv
_atom_site_adp_type
_atom_site_occupancy
_atom_site_site_symmetry_order
_atom_site_calc_flag
_atom_site_refinement_flags_posn
Br1 Br 0.50726(17) 0.11569(7) 0.88548(7) 0.0437(3) Uani 1 1 d .
Br2 Br 1.00908(18) 0.08161(8) 0.60944(7) 0.0458(3) Uani 1 1 d .
O1 O 0.4462(9) 0.8130(4) 0.8611(4) 0.0308(12) Uani 1 1 d .
O2 O 0.9604(9) 0.7679(4) 0.6474(4) 0.0328(12) Uani 1 1 d .
N2 N 0.6876(11) 0.6608(5) 0.6140(4) 0.0271(14) Uani 1 1 d .
N1 N 0.1720(11) 0.6961(5) 0.8861(4) 0.0274(14) Uani 1 1 d .
C18 C 0.9795(13) 0.2393(6) 0.6152(5) 0.0228(15) Uani 1 1 d .
C4 C 0.4237(12) 0.5097(6) 0.8739(5) 0.0212(14) Uani 1 1 d .
C14 C 0.9102(12) 0.5923(6) 0.6320(5) 0.0225(15) Uani 1 1 d .
C15 C 0.9381(12) 0.4713(6) 0.6262(5) 0.0225(15) Uani 1 1 d .
C3 C 0.2408(12) 0.4485(6) 0.9093(5) 0.0251(15) Uani 1 1 d .
H3 H 0.0962 0.4879 0.9298 0.030 Uiso 1 1 calc R
C5 C 0.6285(12) 0.4512(6) 0.8399(5) 0.0248(15) Uani 1 1 d .
H5 H 0.7524 0.4919 0.8138 0.030 Uiso 1 1 calc R
C2 C 0.2671(13) 0.3308(7) 0.9153(5) 0.0277(16) Uani 1 1 d .
H2 H 0.1454 0.2895 0.9424 0.033 Uiso 1 1 calc R
C17 C 1.1663(13) 0.2833(7) 0.6554(5) 0.0296(17) Uani 1 1 d .
H17 H 1.3065 0.2348 0.6791 0.035 Uiso 1 1 calc R
C6 C 0.6550(13) 0.3341(7) 0.8434(5) 0.0278(16) Uani 1 1 d .
H6 H 0.7962 0.2946 0.8203 0.033 Uiso 1 1 calc R
C7 C 0.3929(12) 0.6324(6) 0.8702(5) 0.0230(15) Uani 1 1 d .
C9 C 0.2116(14) 0.7998(7) 0.8796(6) 0.0300(17) Uani 1 1 d .
C19 C 0.7724(13) 0.3087(7) 0.5825(5) 0.0302(17) Uani 1 1 d .
H19 H 0.6447 0.2779 0.5567 0.036 Uiso 1 1 calc R
C1 C 0.4726(13) 0.2757(6) 0.8811(5) 0.0248(15) Uani 1 1 d .
C8 C 0.5595(13) 0.7042(6) 0.8546(6) 0.0289(16) Uani 1 1 d .
H8 H 0.7238 0.6837 0.8415 0.035 Uiso 1 1 calc R
C16 C 1.1442(13) 0.3986(7) 0.6602(5) 0.0276(16) Uani 1 1 d .
H16 H 1.2711 0.4289 0.6869 0.033 Uiso 1 1 calc R
C12 C 0.7287(13) 0.7611(7) 0.6235(6) 0.0308(17) Uani 1 1 d .
C20 C 0.7540(13) 0.4235(7) 0.5878(5) 0.0275(16) Uani 1 1 d .
H20 H 0.6124 0.4714 0.5647 0.033 Uiso 1 1 calc R
C13 C 1.0743(13) 0.6561(7) 0.6532(6) 0.0304(17) Uani 1 1 d .
H13 H 1.2376 0.6302 0.6691 0.036 Uiso 1 1 calc R
C10 C 0.0432(15) 0.9033(6) 0.8865(7) 0.040(2) Uani 1 1 d .
H10A H 0.0956 0.9417 0.9379 0.060 Uiso 1 1 calc GR
H10B H -0.1168 0.8829 0.9005 0.060 Uiso 1 1 calc GR
H10C H 0.0389 0.9541 0.8256 0.060 Uiso 1 1 calc GR
C11 C 0.5608(16) 0.8682(8) 0.6133(7) 0.046(2) Uani 1 1 d .
H11A H 0.5518 0.8989 0.6742 0.069 Uiso 1 1 calc GR
H11B H 0.4019 0.8533 0.5955 0.069 Uiso 1 1 calc GR
H11C H 0.6178 0.9232 0.5634 0.069 Uiso 1 1 calc GR

loop_
_atom_site_aniso_label
_atom_site_aniso_U_11
_atom_site_aniso_U_22
_atom_site_aniso_U_33
_atom_site_aniso_U_23
_atom_site_aniso_U_13
_atom_site_aniso_U_12
Br1 0.0472(6) 0.0241(4) 0.0564(6) -0.0005(4) -0.0078(4) 0.0025(4)
Br2 0.0521(6) 0.0352(5) 0.0520(6) -0.0142(4) 0.0035(4) -0.0049(4)
O1 0.028(3) 0.022(3) 0.044(3) -0.005(2) 0.002(2) -0.007(2)
O2 0.027(3) 0.029(3) 0.040(3) 0.002(2) -0.006(2) -0.006(2)
N2 0.022(3) 0.027(3) 0.032(3) -0.001(3) 0.002(3) -0.003(3)
N1 0.020(3) 0.029(3) 0.033(3) -0.008(3) 0.004(3) 0.001(3)
C18 0.024(4) 0.019(3) 0.025(4) -0.002(3) 0.004(3) 0.000(3)
C4 0.016(3) 0.029(4) 0.019(3) -0.007(3) -0.002(3) -0.001(3)
C14 0.018(3) 0.025(4) 0.023(4) 0.003(3) 0.000(3) -0.005(3)
C15 0.015(3) 0.036(4) 0.016(3) -0.003(3) 0.001(3) -0.004(3)
C3 0.018(3) 0.036(4) 0.023(4) -0.009(3) 0.005(3) -0.004(3)
C5 0.016(3) 0.031(4) 0.027(4) -0.004(3) 0.002(3) -0.002(3)
C2 0.020(4) 0.035(4) 0.027(4) 0.002(3) 0.001(3) -0.009(3)
C17 0.021(4) 0.039(4) 0.028(4) -0.005(3) 0.000(3) 0.000(3)
C6 0.017(3) 0.038(4) 0.027(4) -0.007(3) 0.005(3) 0.003(3)
C7 0.019(3) 0.030(4) 0.020(3) -0.005(3) 0.001(3) -0.003(3)
C9 0.029(4) 0.031(4) 0.031(4) -0.006(3) -0.002(3) -0.008(3)
C19 0.025(4) 0.038(4) 0.030(4) -0.008(3) -0.002(3) -0.009(3)
C1 0.027(4) 0.023(4) 0.025(4) -0.003(3) -0.006(3) -0.003(3)
C8 0.020(4) 0.030(4) 0.036(4) -0.007(3) 0.003(3) -0.001(3)
C16 0.020(4) 0.036(4) 0.028(4) -0.006(3) -0.004(3) -0.006(3)
C12 0.022(4) 0.035(4) 0.031(4) 0.005(3) 0.001(3) 0.001(3)
C20 0.018(4) 0.040(4) 0.026(4) -0.007(3) -0.003(3) -0.005(3)
C13 0.022(4) 0.033(4) 0.033(4) 0.000(3) -0.003(3) 0.003(3)
C10 0.037(5) 0.018(4) 0.065(6) -0.009(4) 0.003(4) -0.003(3)
C11 0.038(5) 0.041(5) 0.054(6) 0.002(4) 0.001(4) 0.005(4)

loop_
_atom_type_symbol
_atom_type_description
_atom_type_scat_dispersion_real
_atom_type_scat_dispersion_imag
_atom_type_scat_source
C C 0.0033 0.0016 'International Tables Vol C Tables 4.2.6.8 and 6.1.1.4'
H H 0.0000 0.0000 'International Tables Vol C Tables 4.2.6.8 and 6.1.1.4'
Br Br -0.2901 2.4595 'International Tables Vol C Tables 4.2.6.8 and 6.1.1.4'
N N 0.0061 0.0033 'International Tables Vol C Tables 4.2.6.8 and 6.1.1.4'
O O 0.0106 0.0060 'International Tables Vol C Tables 4.2.6.8 and 6.1.1.4'

loop_
_geom_angle_atom_site_label_1
_geom_angle_atom_site_label_2
_geom_angle_atom_site_label_3
_geom_angle
C9 O1 C8 104.7(6)
C12 O2 C13 104.0(6)
C12 N2 C14 104.7(6)
C9 N1 C7 105.9(6)
C17 C18 Br2 119.1(5)
C19 C18 Br2 119.9(5)
C19 C18 C17 121.0(7)
C3 C4 C7 119.8(6)
C5 C4 C3 118.6(7)
C5 C4 C7 121.5(6)
N2 C14 C15 121.3(6)
C13 C14 N2 109.6(6)
C13 C14 C15 129.1(7)
C16 C15 C14 121.9(6)
C16 C15 C20 117.8(7)
C20 C15 C14 120.2(6)
C4 C3 H3 119.5
C2 C3 C4 121.1(7)
C2 C3 H3 119.5
C4 C5 H5 119.5
C4 C5 C6 120.9(7)
C6 C5 H5 119.5
C3 C2 H2 120.7
C1 C2 C3 118.7(7)
C1 C2 H2 120.7
C18 C17 H17 120.4
C16 C17 C18 119.2(7)
C16 C17 H17 120.4
C5 C6 H6 120.5
C1 C6 C5 119.0(7)
C1 C6 H6 120.5
N1 C7 C4 122.7(6)
C8 C7 N1 108.5(6)
C8 C7 C4 128.8(7)
O1 C9 C10 117.1(7)
N1 C9 O1 113.3(7)
N1 C9 C10 129.5(7)
C18 C19 H19 120.5
C20 C19 C18 118.9(7)
C20 C19 H19 120.5
C2 C1 Br1 119.2(6)
C2 C1 C6 121.6(7)
C6 C1 Br1 119.2(6)
O1 C8 H8 126.2
C7 C8 O1 107.6(6)
C7 C8 H8 126.2
C15 C16 H16 119.4
C17 C16 C15 121.2(7)
C17 C16 H16 119.4
O2 C12 C11 116.6(7)
N2 C12 O2 114.4(7)
N2 C12 C11 129.0(7)
C15 C20 H20 119.0
C19 C20 C15 121.9(7)
C19 C20 H20 119.0
O2 C13 H13 126.4
C14 C13 O2 107.3(6)
C14 C13 H13 126.4
C9 C10 H10A 109.5
C9 C10 H10B 109.5
C9 C10 H10C 109.5
H10A C10 H10B 109.5
H10A C10 H10C 109.5
H10B C10 H10C 109.5
C12 C11 H11A 109.5
C12 C11 H11B 109.5
C12 C11 H11C 109.5
H11A C11 H11B 109.5
H11A C11 H11C 109.5
H11B C11 H11C 109.5

loop_
_geom_bond_atom_site_label_1
_geom_bond_atom_site_label_2
_geom_bond_distance
Br1 C1 1.898(7)
Br2 C18 1.892(7)
O1 C9 1.374(9)
O1 C8 1.390(9)
O2 C12 1.370(9)
O2 C13 1.400(9)
N2 C14 1.409(9)
N2 C12 1.282(10)
N1 C7 1.405(9)
N1 C9 1.286(10)
C18 C17 1.400(10)
C18 C19 1.382(10)
C4 C3 1.398(10)
C4 C5 1.387(10)
C4 C7 1.455(10)
C14 C15 1.454(10)
C14 C13 1.341(10)
C15 C16 1.401(10)
C15 C20 1.401(10)
C3 H3 0.9500
C3 C2 1.392(10)
C5 H5 0.9500
C5 C6 1.389(10)
C2 H2 0.9500
C2 C1 1.374(10)
C17 H17 0.9500
C17 C16 1.384(11)
C6 H6 0.9500
C6 C1 1.386(10)
C7 C8 1.357(10)
C9 C10 1.473(11)
C19 H19 0.9500
C19 C20 1.382(11)
C8 H8 0.9500
C16 H16 0.9500
C12 C11 1.481(11)
C20 H20 0.9500
C13 H13 0.9500
C10 H10A 0.9800
C10 H10B 0.9800
C10 H10C 0.9800
C11 H11A 0.9800
C11 H11B 0.9800
C11 H11C 0.9800
